data_7016790
loop_
_publ_author_name
'Motoyama, Keiko'
'Li, Huifang'
'Koike, Takashi'
'Hatakeyama, Makoto'
'Yokojima, Satoshi'
'Nakamura, Shinichiro'
'Akita, Munetaka'

_publ_section_title
;
 Photo- and electro-chromic organometallics with dithienylethene (DTE)
 linker, L(2)CpM-DTE-MCpL(2): Dually stimuli-responsive molecular
 switch.
;
_journal_issue 40
_journal_name_full 'Dalton transactions (Cambridge, England : 2003)'
_journal_page_first 10643
_journal_page_last 10657
_journal_paper_doi 10.1039/c1dt10727e
_journal_volume 40
_journal_year 2011
_chemical_formula_sum 'C29 H18 F6 Fe2 O4 S2'
_chemical_formula_weight 720.25
_chemical_name_systematic
;
?
;
_space_group_IT_number 2
_symmetry_cell_setting triclinic
_symmetry_Int_Tables_number 2
_symmetry_space_group_name_Hall '-P 1'
_symmetry_space_group_name_H-M 'P -1'
_atom_sites_solution_hydrogens geom
_atom_sites_solution_primary direct
_atom_sites_solution_secondary difmap
_audit_creation_method SHELXL-97
_cell_angle_alpha 97.203(8)
_cell_angle_beta 98.033(9)
_cell_angle_gamma 114.204(6)
_cell_formula_units_Z 2
_cell_length_a 10.8074(18)
_cell_length_b 11.2063(19)
_cell_length_c 12.978(2)
_cell_measurement_reflns_used 4041
_cell_measurement_temperature 213(2)
_cell_measurement_theta_max 27.4
_cell_measurement_theta_min 3.2
_cell_volume 1390.2(4)
_computing_structure_refinement 'SHELXL-97 (Sheldrick, 1997)'
_computing_structure_solution 'SHELXS-97 (Sheldrick, 1990)'
_diffrn_ambient_temperature 213(2)
_diffrn_detector_area_resol_mean 10.00
_diffrn_measured_fraction_theta_full 0.904
_diffrn_measured_fraction_theta_max 0.904
_diffrn_measurement_device_type 'Rigaku RAXIS-IV Imaging Plate'
_diffrn_measurement_method \w
_diffrn_radiation_monochromator graphite
_diffrn_radiation_source 'fine-focus sealed tube'
_diffrn_radiation_type MoK\a
_diffrn_radiation_wavelength 0.71073
_diffrn_reflns_av_R_equivalents 0.0495
_diffrn_reflns_av_sigmaI/netI 0.0556
_diffrn_reflns_limit_h_max 14
_diffrn_reflns_limit_h_min -14
_diffrn_reflns_limit_k_max 14
_diffrn_reflns_limit_k_min -14
_diffrn_reflns_limit_l_max 16
_diffrn_reflns_limit_l_min -16
_diffrn_reflns_number 11277
_diffrn_reflns_theta_full 27.46
_diffrn_reflns_theta_max 27.46
_diffrn_reflns_theta_min 3.24
_exptl_absorpt_coefficient_mu 1.270
_exptl_absorpt_correction_T_max 0.776
_exptl_absorpt_correction_T_min 0.745
_exptl_absorpt_correction_type multi-scan
_exptl_absorpt_process_details '(Higashi, 1995)'
_exptl_crystal_colour brown
_exptl_crystal_density_diffrn 1.721
_exptl_crystal_density_method 'not measured'
_exptl_crystal_description needle
_exptl_crystal_F_000 724
_exptl_crystal_size_max 0.3
_exptl_crystal_size_mid 0.1
_exptl_crystal_size_min 0.1
_refine_diff_density_max 0.909
_refine_diff_density_min -0.826
_refine_diff_density_rms 0.097
_refine_ls_extinction_method none
_refine_ls_goodness_of_fit_ref 1.107
_refine_ls_hydrogen_treatment constr
_refine_ls_matrix_type full
_refine_ls_number_parameters 388
_refine_ls_number_reflns 5762
_refine_ls_number_restraints 6
_refine_ls_restrained_S_all 1.108
_refine_ls_R_factor_all 0.0764
_refine_ls_R_factor_gt 0.0600
_refine_ls_shift/su_max 0.001
_refine_ls_shift/su_mean 0.000
_refine_ls_structure_factor_coef Fsqd
_refine_ls_weighting_details 'calc w=1/[\s^2^(Fo^2^)+(0.1085P)^2^+0.0219P] where P=(Fo^2^+2Fc^2^)/3'
_refine_ls_weighting_scheme calc
_refine_ls_wR_factor_gt 0.1711
_refine_ls_wR_factor_ref 0.1801
_reflns_number_gt 4346
_reflns_number_total 5762
_reflns_threshold_expression >2sigma(I)
_cod_data_source_file c1dt10727e.txt
_cod_data_source_block 1098_FeCp(CO)2_closed
_cod_original_sg_symbol_H-M 'P -1 '
_cod_database_code 7016790

loop_
_symmetry_equiv_pos_as_xyz
'x, y, z'
'-x, -y, -z'

loop_
_atom_site_label
_atom_site_type_symbol
_atom_site_fract_x
_atom_site_fract_y
_atom_site_fract_z
_atom_site_U_iso_or_equiv
_atom_site_adp_type
_atom_site_occupancy
_atom_site_symmetry_multiplicity
_atom_site_calc_flag
_atom_site_refinement_flags
C1 C -0.0691(4) -0.8170(4) 0.2218(3) 0.0389(8) Uani 1 1 d .
C2 C 0.0670(4) -0.7603(4) 0.2923(3) 0.0411(8) Uani 1 1 d .
C3 C 0.0489(4) -0.7786(4) 0.4014(2) 0.0496(10) Uani 1 1 d D
C4 C -0.0945(4) -0.8965(4) 0.3830(3) 0.0566(12) Uani 1 1 d D
C5 C -0.1773(3) -0.8909(3) 0.2797(3) 0.0482(10) Uani 1 1 d D
C111 C 0.0423(4) -0.6997(4) 0.0878(3) 0.0489(10) Uani 1 1 d .
C112 C -0.0862(4) -0.7999(4) 0.1199(3) 0.0409(8) Uani 1 1 d .
C113 C -0.2070(4) -0.8534(4) 0.0363(3) 0.0431(9) Uani 1 1 d .
H113 H -0.2956 -0.8994 0.0485 0.052 Uiso 1 1 calc .
C114 C -0.1852(4) -0.8333(4) -0.0629(3) 0.0404(8) Uani 1 1 d .
C115 C 0.0647(5) -0.5549(4) 0.1291(4) 0.0585(11) Uani 1 1 d .
H11A H -0.0154 -0.5439 0.0992 0.088 Uiso 1 1 calc R
H11B H 0.1450 -0.4932 0.1085 0.088 Uiso 1 1 calc R
H11C H 0.0784 -0.5381 0.2051 0.088 Uiso 1 1 calc R
C121 C -0.1897(5) -0.7986(5) -0.2938(4) 0.0584(12) Uani 1 1 d .
H121 H -0.1070 -0.7130 -0.2697 0.070 Uiso 1 1 calc .
C122 C -0.1915(5) -0.9236(6) -0.2935(3) 0.0605(12) Uani 1 1 d .
H122 H -0.1113 -0.9409 -0.2703 0.073 Uiso 1 1 calc .
C123 C -0.3268(8) -1.0194(6) -0.3360(4) 0.0847(19) Uani 1 1 d .
H123 H -0.3592 -1.1165 -0.3480 0.102 Uiso 1 1 calc .
C124 C -0.4100(6) -0.9502(9) -0.3622(4) 0.096(2) Uani 1 1 d .
H124 H -0.5091 -0.9915 -0.3954 0.115 Uiso 1 1 calc .
C125 C -0.3221(6) -0.8138(7) -0.3364(4) 0.0747(16) Uani 1 1 d .
H125 H -0.3484 -0.7417 -0.3474 0.090 Uiso 1 1 calc .
C131 C -0.4003(4) -0.8005(5) -0.1388(3) 0.0499(10) Uani 1 1 d .
C132 C -0.4245(4) -1.0367(4) -0.1501(3) 0.0473(9) Uani 1 1 d .
C211 C 0.1679(4) -0.7200(5) 0.1342(3) 0.0492(10) Uani 1 1 d .
C212 C 0.1842(4) -0.7042(4) 0.2556(3) 0.0432(9) Uani 1 1 d .
C213 C 0.3276(4) -0.6407(4) 0.3078(3) 0.0470(10) Uani 1 1 d .
H213 H 0.3559 -0.6398 0.3791 0.056 Uiso 1 1 calc .
C214 C 0.4208(4) -0.5817(4) 0.2477(3) 0.0463(9) Uani 1 1 d .
C215 C 0.1506(5) -0.8638(5) 0.0875(4) 0.0561(11) Uani 1 1 d .
H21A H 0.2311 -0.8740 0.1179 0.084 Uiso 1 1 calc R
H21B H 0.1406 -0.8756 0.0117 0.084 Uiso 1 1 calc R
H21C H 0.0697 -0.9296 0.1044 0.084 Uiso 1 1 calc R
C221 C 0.6978(6) -0.3842(7) 0.1688(5) 0.0761(18) Uani 1 1 d .
H221 H 0.6617 -0.3295 0.1330 0.091 Uiso 1 1 calc .
C222 C 0.8062(5) -0.3382(5) 0.2601(5) 0.0700(15) Uani 1 1 d .
H222 H 0.8589 -0.2455 0.2991 0.084 Uiso 1 1 calc .
C223 C 0.8288(4) -0.4472(6) 0.2815(4) 0.0647(14) Uani 1 1 d .
H223 H 0.8996 -0.4453 0.3386 0.078 Uiso 1 1 calc .
C224 C 0.7364(5) -0.5587(5) 0.2031(4) 0.0644(13) Uani 1 1 d .
H224 H 0.7298 -0.6492 0.1980 0.077 Uiso 1 1 calc .
C225 C 0.6572(4) -0.5218(6) 0.1357(3) 0.0649(14) Uani 1 1 d .
H225 H 0.5851 -0.5807 0.0737 0.078 Uiso 1 1 calc .
C231 C 0.6275(4) -0.5705(5) 0.3928(4) 0.0594(12) Uani 1 1 d .
C232 C 0.5963(4) -0.3547(5) 0.3642(3) 0.0571(12) Uani 1 1 d .
F1 F 0.1463(3) -0.8036(4) 0.4591(2) 0.0798(10) Uani 1 1 d D
F2 F 0.0482(4) -0.6716(3) 0.4621(2) 0.0841(10) Uani 1 1 d D
F3 F -0.0795(3) -1.0111(3) 0.3689(3) 0.0826(9) Uani 1 1 d D
F4 F -0.1576(3) -0.9010(4) 0.4657(2) 0.0806(10) Uani 1 1 d D
F5 F -0.2686(3) -1.0148(3) 0.2270(2) 0.0850(10) Uani 1 1 d D
F6 F -0.2591(3) -0.8306(4) 0.3017(3) 0.0875(11) Uani 1 1 d D
S1 S -0.00676(9) -0.74087(10) -0.05922(7) 0.0428(3) Uani 1 1 d .
S2 S 0.33646(9) -0.59697(12) 0.11764(8) 0.0500(3) Uani 1 1 d .
O131 O -0.4531(4) -0.7410(4) -0.1016(3) 0.0727(10) Uani 1 1 d .
O132 O -0.4910(3) -1.1284(3) -0.1181(3) 0.0642(9) Uani 1 1 d .
O231 O 0.6330(4) -0.6286(5) 0.4583(3) 0.0919(14) Uani 1 1 d .
O232 O 0.5784(4) -0.2693(4) 0.4084(3) 0.0784(11) Uani 1 1 d .
Fe1 Fe -0.32371(5) -0.89606(6) -0.19774(4) 0.04058(18) Uani 1 1 d .
Fe2 Fe 0.62552(5) -0.48028(6) 0.29098(4) 0.04157(19) Uani 1 1 d .

loop_
_atom_site_aniso_label
_atom_site_aniso_U_11
_atom_site_aniso_U_22
_atom_site_aniso_U_33
_atom_site_aniso_U_23
_atom_site_aniso_U_13
_atom_site_aniso_U_12
C1 0.0271(16) 0.052(2) 0.0323(17) 0.0086(16) 0.0072(14) 0.0113(16)
C2 0.0288(17) 0.050(2) 0.0361(18) 0.0110(17) 0.0069(14) 0.0087(16)
C3 0.037(2) 0.066(3) 0.0349(19) 0.009(2) 0.0074(16) 0.012(2)
C4 0.043(2) 0.080(3) 0.038(2) 0.023(2) 0.0112(18) 0.015(2)
C5 0.0266(17) 0.068(3) 0.042(2) 0.018(2) 0.0080(15) 0.0112(18)
C111 0.0342(19) 0.062(3) 0.039(2) 0.0145(19) 0.0059(16) 0.0088(19)
C112 0.0290(17) 0.051(2) 0.0351(18) 0.0057(17) 0.0070(14) 0.0105(17)
C113 0.0266(16) 0.061(3) 0.0330(17) 0.0080(18) 0.0062(14) 0.0118(17)
C114 0.0293(16) 0.051(2) 0.0363(18) 0.0076(17) 0.0058(14) 0.0136(16)
C115 0.063(3) 0.050(3) 0.067(3) 0.013(2) 0.022(2) 0.026(2)
C121 0.049(2) 0.078(3) 0.047(2) 0.025(2) 0.0218(19) 0.019(2)
C122 0.068(3) 0.083(4) 0.040(2) 0.015(2) 0.023(2) 0.038(3)
C123 0.119(5) 0.061(3) 0.043(3) -0.008(2) 0.033(3) 0.010(3)
C124 0.046(3) 0.168(7) 0.030(2) 0.014(3) 0.0035(19) 0.008(4)
C125 0.066(3) 0.126(5) 0.059(3) 0.046(3) 0.027(3) 0.055(4)
C131 0.037(2) 0.058(3) 0.048(2) 0.013(2) 0.0005(18) 0.016(2)
C132 0.0337(19) 0.057(3) 0.045(2) 0.0032(19) 0.0113(16) 0.0145(19)
C211 0.0314(18) 0.068(3) 0.042(2) 0.017(2) 0.0105(16) 0.0131(19)
C212 0.0302(18) 0.058(2) 0.0359(18) 0.0132(18) 0.0060(15) 0.0136(17)
C213 0.0284(17) 0.066(3) 0.0355(18) 0.0138(18) 0.0028(15) 0.0098(18)
C214 0.0279(17) 0.063(3) 0.0379(19) 0.0117(19) 0.0076(15) 0.0091(18)
C215 0.059(3) 0.066(3) 0.055(3) 0.015(2) 0.020(2) 0.036(2)
C221 0.075(3) 0.124(5) 0.076(3) 0.063(4) 0.056(3) 0.064(4)
C222 0.054(3) 0.055(3) 0.080(4) 0.000(3) 0.043(3) -0.001(2)
C223 0.0293(19) 0.101(4) 0.058(3) 0.014(3) 0.0187(19) 0.020(2)
C224 0.053(3) 0.064(3) 0.080(3) 0.013(3) 0.034(3) 0.022(2)
C225 0.035(2) 0.101(4) 0.040(2) -0.003(2) 0.0161(17) 0.014(2)
C231 0.032(2) 0.084(3) 0.059(3) 0.023(3) 0.0097(19) 0.020(2)
C232 0.035(2) 0.080(3) 0.042(2) 0.001(2) 0.0075(17) 0.014(2)
F1 0.0481(15) 0.131(3) 0.0555(15) 0.0457(18) 0.0110(13) 0.0273(17)
F2 0.095(2) 0.084(2) 0.0485(15) -0.0042(15) 0.0231(15) 0.0174(19)
F3 0.073(2) 0.077(2) 0.090(2) 0.0346(18) 0.0102(17) 0.0228(17)
F4 0.0471(15) 0.134(3) 0.0479(14) 0.0303(17) 0.0228(12) 0.0192(16)
F5 0.0612(18) 0.080(2) 0.0637(17) 0.0136(16) 0.0130(14) -0.0178(15)
F6 0.0644(18) 0.142(3) 0.096(2) 0.060(2) 0.0503(18) 0.062(2)
S1 0.0279(4) 0.0583(6) 0.0350(4) 0.0134(4) 0.0084(3) 0.0101(4)
S2 0.0264(4) 0.0714(7) 0.0408(5) 0.0203(5) 0.0081(4) 0.0075(5)
O131 0.064(2) 0.076(2) 0.084(3) 0.005(2) 0.0206(19) 0.038(2)
O132 0.0498(18) 0.061(2) 0.076(2) 0.0230(18) 0.0230(17) 0.0122(16)
O231 0.069(2) 0.140(4) 0.086(3) 0.072(3) 0.031(2) 0.046(3)
O232 0.054(2) 0.097(3) 0.080(3) -0.010(2) 0.0135(18) 0.036(2)
Fe1 0.0295(3) 0.0514(4) 0.0342(3) 0.0087(2) 0.0062(2) 0.0113(3)
Fe2 0.0247(3) 0.0563(4) 0.0355(3) 0.0084(3) 0.0081(2) 0.0093(2)

loop_
_atom_type_symbol
_atom_type_description
_atom_type_scat_dispersion_real
_atom_type_scat_dispersion_imag
_atom_type_scat_source
C C 0.0033 0.0016 'International Tables Vol C Tables 4.2.6.8 and 6.1.1.4'
H H 0.0000 0.0000 'International Tables Vol C Tables 4.2.6.8 and 6.1.1.4'
F F 0.0171 0.0103 'International Tables Vol C Tables 4.2.6.8 and 6.1.1.4'
Fe Fe 0.3463 0.8444 'International Tables Vol C Tables 4.2.6.8 and 6.1.1.4'
O O 0.0106 0.0060 'International Tables Vol C Tables 4.2.6.8 and 6.1.1.4'
S S 0.1246 0.1234 'International Tables Vol C Tables 4.2.6.8 and 6.1.1.4'

loop_
_geom_angle_atom_site_label_1
_geom_angle_atom_site_label_2
_geom_angle_atom_site_label_3
_geom_angle
C112 C1 C2 122.1(3)
C112 C1 C5 128.4(3)
C2 C1 C5 109.5(3)
C212 C2 C1 121.3(3)
C212 C2 C3 129.8(3)
C1 C2 C3 108.8(3)
F1 C3 F2 104.9(3)
F1 C3 C2 115.4(3)
F2 C3 C2 113.4(3)
F1 C3 C4 110.8(3)
F2 C3 C4 108.8(3)
C2 C3 C4 103.5(3)
F4 C4 F3 105.0(3)
F4 C4 C5 114.2(3)
F3 C4 C5 108.7(3)
F4 C4 C3 114.5(3)
F3 C4 C3 108.5(3)
C5 C4 C3 105.8(2)
F5 C5 F6 103.6(3)
F5 C5 C1 114.7(3)
F6 C5 C1 113.9(3)
F5 C5 C4 110.7(3)
F6 C5 C4 109.9(3)
C1 C5 C4 104.2(3)
C211 C111 C112 108.7(3)
C211 C111 C115 110.5(4)
C112 C111 C115 110.1(4)
C211 C111 S1 114.5(3)
C112 C111 S1 102.8(3)
C115 C111 S1 109.9(3)
C1 C112 C113 131.1(4)
C1 C112 C111 116.4(3)
C113 C112 C111 112.4(3)
C114 C113 C112 116.3(3)
C113 C114 S1 110.8(3)
C113 C114 Fe1 128.2(3)
S1 C114 Fe1 121.0(2)
C122 C121 C125 109.8(5)
C122 C121 Fe1 71.1(3)
C125 C121 Fe1 71.7(3)
C123 C122 C121 107.6(5)
C123 C122 Fe1 70.9(3)
C121 C122 Fe1 70.2(3)
C122 C123 C124 107.6(5)
C122 C123 Fe1 70.6(3)
C124 C123 Fe1 70.0(3)
C125 C124 C123 107.3(5)
C125 C124 Fe1 71.2(3)
C123 C124 Fe1 70.1(3)
C121 C125 C124 107.7(5)
C121 C125 Fe1 69.8(3)
C124 C125 Fe1 70.3(3)
O131 C131 Fe1 178.3(4)
O132 C132 Fe1 179.4(4)
C111 C211 C212 109.6(3)
C111 C211 C215 111.1(3)
C212 C211 C215 108.2(4)
C111 C211 S2 115.6(3)
C212 C211 S2 103.6(3)
C215 C211 S2 108.3(3)
C2 C212 C213 132.0(4)
C2 C212 C211 116.7(3)
C213 C212 C211 111.0(3)
C214 C213 C212 116.6(3)
C213 C214 S2 111.2(3)
C213 C214 Fe2 128.9(3)
S2 C214 Fe2 119.9(2)
C225 C221 C222 107.1(4)
C225 C221 Fe2 71.5(3)
C222 C221 Fe2 69.9(3)
C223 C222 C221 107.6(5)
C223 C222 Fe2 71.1(3)
C221 C222 Fe2 70.4(3)
C222 C223 C224 107.5(5)
C222 C223 Fe2 70.0(3)
C224 C223 Fe2 71.5(3)
C225 C224 C223 109.4(5)
C225 C224 Fe2 71.2(3)
C223 C224 Fe2 69.6(3)
C224 C225 C221 108.5(4)
C224 C225 Fe2 71.5(3)
C221 C225 Fe2 69.4(3)
O231 C231 Fe2 177.7(4)
O232 C232 Fe2 176.9(5)
C114 S1 C111 94.06(18)
C214 S2 C211 93.56(18)
C132 Fe1 C131 92.1(2)
C132 Fe1 C114 89.13(17)
C131 Fe1 C114 87.10(17)
C132 Fe1 C121 153.5(2)
C131 Fe1 C121 113.7(2)
C114 Fe1 C121 97.75(17)
C132 Fe1 C122 115.4(2)
C131 Fe1 C122 152.3(2)
C114 Fe1 C122 95.38(17)
C121 Fe1 C122 38.7(2)
C132 Fe1 C124 103.1(2)
C131 Fe1 C124 107.3(3)
C114 Fe1 C124 160.4(2)
C121 Fe1 C124 64.7(2)
C122 Fe1 C124 65.7(2)
C132 Fe1 C123 90.8(2)
C131 Fe1 C123 146.6(3)
C114 Fe1 C123 126.2(3)
C121 Fe1 C123 64.5(2)
C122 Fe1 C123 38.5(2)
C124 Fe1 C123 40.0(3)
C132 Fe1 C125 140.3(2)
C131 Fe1 C125 92.4(2)
C114 Fe1 C125 130.5(2)
C121 Fe1 C125 38.54(18)
C122 Fe1 C125 65.2(2)
C124 Fe1 C125 38.5(3)
C123 Fe1 C125 65.3(2)
C232 Fe2 C231 96.9(2)
C232 Fe2 C214 86.73(19)
C231 Fe2 C214 90.32(18)
C232 Fe2 C222 91.1(2)
C231 Fe2 C222 122.5(2)
C214 Fe2 C222 147.1(2)
C232 Fe2 C221 98.9(2)
C231 Fe2 C221 156.1(2)
C214 Fe2 C221 108.3(2)
C222 Fe2 C221 39.7(2)
C232 Fe2 C223 119.7(2)
C231 Fe2 C223 91.0(2)
C214 Fe2 C223 153.1(2)
C222 Fe2 C223 38.9(2)
C221 Fe2 C223 65.6(2)
C232 Fe2 C225 135.5(2)
C231 Fe2 C225 127.5(2)
C214 Fe2 C225 93.76(17)
C222 Fe2 C225 65.5(2)
C221 Fe2 C225 39.1(2)
C223 Fe2 C225 64.58(18)
C232 Fe2 C224 155.9(2)
C231 Fe2 C224 94.7(2)
C214 Fe2 C224 114.3(2)
C222 Fe2 C224 64.8(2)
C221 Fe2 C224 64.4(2)
C223 Fe2 C224 38.8(2)
C225 Fe2 C224 37.3(2)

loop_
_geom_bond_atom_site_label_1
_geom_bond_atom_site_label_2
_geom_bond_distance
C1 C112 1.358(5)
C1 C2 1.454(5)
C1 C5 1.492(5)
C2 C212 1.349(5)
C2 C3 1.484(5)
C3 F1 1.3500(19)
C3 F2 1.3530(19)
C3 C4 1.531(5)
C4 F4 1.3437(19)
C4 F3 1.352(2)
C4 C5 1.528(5)
C5 F5 1.3488(19)
C5 F6 1.3535(19)
C111 C211 1.522(6)
C111 C112 1.537(5)
C111 C115 1.549(6)
C111 S1 1.852(4)
C112 C113 1.429(5)
C113 C114 1.369(5)
C114 S1 1.766(4)
C114 Fe1 1.974(4)
C121 C122 1.393(7)
C121 C125 1.392(7)
C121 Fe1 2.096(4)
C122 C123 1.391(8)
C122 Fe1 2.108(5)
C123 C124 1.442(10)
C123 Fe1 2.111(5)
C124 C125 1.394(9)
C124 Fe1 2.109(5)
C125 Fe1 2.121(5)
C131 O131 1.145(5)
C131 Fe1 1.765(5)
C132 O132 1.153(5)
C132 Fe1 1.754(4)
C211 C212 1.539(5)
C211 C215 1.574(6)
C211 S2 1.842(4)
C212 C213 1.432(5)
C213 C214 1.365(5)
C214 S2 1.755(4)
C214 Fe2 1.983(4)
C221 C225 1.408(8)
C221 C222 1.416(8)
C221 Fe2 2.090(4)
C222 C223 1.393(8)
C222 Fe2 2.083(4)
C223 C224 1.403(7)
C223 Fe2 2.097(4)
C224 C225 1.356(7)
C224 Fe2 2.122(5)
C225 Fe2 2.117(4)
C231 O231 1.142(6)
C231 Fe2 1.765(5)
C232 O232 1.153(6)
C232 Fe2 1.759(5)

loop_
_geom_torsion_atom_site_label_1
_geom_torsion_atom_site_label_2
_geom_torsion_atom_site_label_3
_geom_torsion_atom_site_label_4
_geom_torsion
C112 C1 C2 C212 -9.6(7)
C5 C1 C2 C212 170.8(4)
C112 C1 C2 C3 171.4(4)
C5 C1 C2 C3 -8.2(4)
C212 C2 C3 F1 -34.7(6)
C1 C2 C3 F1 144.2(4)
C212 C2 C3 F2 86.4(5)
C1 C2 C3 F2 -94.7(4)
C212 C2 C3 C4 -156.0(4)
C1 C2 C3 C4 23.0(4)
F1 C3 C4 F4 80.1(4)
F2 C3 C4 F4 -34.8(4)
C2 C3 C4 F4 -155.6(3)
F1 C3 C4 F3 -36.8(4)
F2 C3 C4 F3 -151.6(3)
C2 C3 C4 F3 87.5(3)
F1 C3 C4 C5 -153.2(3)
F2 C3 C4 C5 91.9(3)
C2 C3 C4 C5 -29.0(3)
C112 C1 C5 F5 49.0(5)
C2 C1 C5 F5 -131.4(4)
C112 C1 C5 F6 -70.1(5)
C2 C1 C5 F6 109.5(4)
C112 C1 C5 C4 170.2(4)
C2 C1 C5 C4 -10.2(4)
F4 C4 C5 F5 -85.2(4)
F3 C4 C5 F5 31.6(4)
C3 C4 C5 F5 148.0(3)
F4 C4 C5 F6 28.6(4)
F3 C4 C5 F6 145.4(3)
C3 C4 C5 F6 -98.2(3)
F4 C4 C5 C1 151.0(3)
F3 C4 C5 C1 -92.2(3)
C3 C4 C5 C1 24.2(3)
C2 C1 C112 C113 175.2(4)
C5 C1 C112 C113 -5.3(7)
C2 C1 C112 C111 -9.2(6)
C5 C1 C112 C111 170.3(4)
C211 C111 C112 C1 42.4(5)
C115 C111 C112 C1 -78.8(5)
S1 C111 C112 C1 164.2(3)
C211 C111 C112 C113 -141.1(4)
C115 C111 C112 C113 97.7(4)
S1 C111 C112 C113 -19.4(4)
C1 C112 C113 C114 -169.9(4)
C111 C112 C113 C114 14.3(6)
C112 C113 C114 S1 -0.9(5)
C112 C113 C114 Fe1 178.0(3)
C125 C121 C122 C123 -0.2(5)
Fe1 C121 C122 C123 61.4(3)
C125 C121 C122 Fe1 -61.6(3)
C121 C122 C123 C124 -0.5(5)
Fe1 C122 C123 C124 60.5(4)
C121 C122 C123 Fe1 -60.9(3)
C122 C123 C124 C125 1.0(6)
Fe1 C123 C124 C125 61.9(4)
C122 C123 C124 Fe1 -60.9(3)
C122 C121 C125 C124 0.9(6)
Fe1 C121 C125 C124 -60.4(4)
C122 C121 C125 Fe1 61.2(3)
C123 C124 C125 C121 -1.1(6)
Fe1 C124 C125 C121 60.0(4)
C123 C124 C125 Fe1 -61.1(3)
C112 C111 C211 C212 -56.8(4)
C115 C111 C211 C212 64.1(4)
S1 C111 C211 C212 -171.1(3)
C112 C111 C211 C215 62.6(4)
C115 C111 C211 C215 -176.4(3)
S1 C111 C211 C215 -51.7(4)
C112 C111 C211 S2 -173.4(3)
C115 C111 C211 S2 -52.5(4)
S1 C111 C211 S2 72.3(4)
C1 C2 C212 C213 178.8(5)
C3 C2 C212 C213 -2.4(8)
C1 C2 C212 C211 -7.9(6)
C3 C2 C212 C211 170.9(4)
C111 C211 C212 C2 41.7(5)
C215 C211 C212 C2 -79.6(5)
S2 C211 C212 C2 165.6(3)
C111 C211 C212 C213 -143.7(4)
C215 C211 C212 C213 95.0(4)
S2 C211 C212 C213 -19.8(4)
C2 C212 C213 C214 -173.3(5)
C211 C212 C213 C214 13.1(6)
C212 C213 C214 S2 1.2(6)
C212 C213 C214 Fe2 178.0(3)
C225 C221 C222 C223 -0.5(5)
Fe2 C221 C222 C223 61.7(3)
C225 C221 C222 Fe2 -62.2(3)
C221 C222 C223 C224 0.8(5)
Fe2 C222 C223 C224 62.1(3)
C221 C222 C223 Fe2 -61.3(3)
C222 C223 C224 C225 -0.8(5)
Fe2 C223 C224 C225 60.3(3)
C222 C223 C224 Fe2 -61.1(3)
C223 C224 C225 C221 0.5(5)
Fe2 C224 C225 C221 59.8(3)
C223 C224 C225 Fe2 -59.4(3)
C222 C221 C225 C224 0.0(5)
Fe2 C221 C225 C224 -61.2(3)
C222 C221 C225 Fe2 61.2(3)
C113 C114 S1 C111 -9.8(4)
Fe1 C114 S1 C111 171.3(2)
C211 C111 S1 C114 133.8(3)
C112 C111 S1 C114 16.1(3)
C115 C111 S1 C114 -101.1(3)
C213 C214 S2 C211 -11.9(4)
Fe2 C214 S2 C211 171.0(3)
C111 C211 S2 C214 137.5(3)
C212 C211 S2 C214 17.6(3)
C215 C211 S2 C214 -97.1(3)
O132 C132 Fe1 C131 -19(41)
O132 C132 Fe1 C114 68(41)
O132 C132 Fe1 C121 174(100)
O132 C132 Fe1 C122 164(41)
O132 C132 Fe1 C124 -127(41)
O132 C132 Fe1 C123 -165(100)
O132 C132 Fe1 C125 -115(41)
O131 C131 Fe1 C132 -50(14)
O131 C131 Fe1 C114 -139(14)
O131 C131 Fe1 C121 124(14)
O131 C131 Fe1 C122 125(14)
O131 C131 Fe1 C124 55(14)
O131 C131 Fe1 C123 45(14)
O131 C131 Fe1 C125 91(14)
C113 C114 Fe1 C132 -30.9(4)
S1 C114 Fe1 C132 147.9(3)
C113 C114 Fe1 C131 61.3(4)
S1 C114 Fe1 C131 -120.0(3)
C113 C114 Fe1 C121 174.8(4)
S1 C114 Fe1 C121 -6.5(3)
C113 C114 Fe1 C122 -146.3(4)
S1 C114 Fe1 C122 32.4(3)
C113 C114 Fe1 C124 -160.3(8)
S1 C114 Fe1 C124 18.4(10)
C113 C114 Fe1 C123 -121.2(4)
S1 C114 Fe1 C123 57.5(3)
C113 C114 Fe1 C125 151.9(4)
S1 C114 Fe1 C125 -29.3(4)
C122 C121 Fe1 C132 -14.9(6)
C125 C121 Fe1 C132 104.4(5)
C122 C121 Fe1 C131 179.2(3)
C125 C121 Fe1 C131 -61.5(4)
C122 C121 Fe1 C114 88.9(3)
C125 C121 Fe1 C114 -151.7(4)
C125 C121 Fe1 C122 119.3(5)
C122 C121 Fe1 C124 -82.1(4)
C125 C121 Fe1 C124 37.3(4)
C122 C121 Fe1 C123 -37.6(4)
C125 C121 Fe1 C123 81.7(4)
C122 C121 Fe1 C125 -119.3(5)
C123 C122 Fe1 C132 55.0(4)
C121 C122 Fe1 C132 172.7(3)
C123 C122 Fe1 C131 -119.4(5)
C121 C122 Fe1 C131 -1.7(6)
C123 C122 Fe1 C114 146.6(4)
C121 C122 Fe1 C114 -95.7(3)
C123 C122 Fe1 C121 -117.7(5)
C123 C122 Fe1 C124 -38.5(4)
C121 C122 Fe1 C124 79.2(4)
C121 C122 Fe1 C123 117.7(5)
C123 C122 Fe1 C125 -80.9(4)
C121 C122 Fe1 C125 36.8(3)
C125 C124 Fe1 C132 167.6(3)
C123 C124 Fe1 C132 -75.2(4)
C125 C124 Fe1 C131 71.2(4)
C123 C124 Fe1 C131 -171.6(3)
C125 C124 Fe1 C114 -64.9(10)
C123 C124 Fe1 C114 52.4(10)
C125 C124 Fe1 C121 -37.3(3)
C123 C124 Fe1 C121 79.9(4)
C125 C124 Fe1 C122 -80.2(3)
C123 C124 Fe1 C122 37.1(3)
C125 C124 Fe1 C123 -117.2(5)
C123 C124 Fe1 C125 117.2(5)
C122 C123 Fe1 C132 -132.3(4)
C124 C123 Fe1 C132 109.7(4)
C122 C123 Fe1 C131 132.7(4)
C124 C123 Fe1 C131 14.7(6)
C122 C123 Fe1 C114 -42.8(4)
C124 C123 Fe1 C114 -160.8(3)
C122 C123 Fe1 C121 37.8(3)
C124 C123 Fe1 C121 -80.2(4)
C124 C123 Fe1 C122 -118.0(5)
C122 C123 Fe1 C124 118.0(5)
C122 C123 Fe1 C125 80.6(4)
C124 C123 Fe1 C125 -37.5(3)
C121 C125 Fe1 C132 -137.5(4)
C124 C125 Fe1 C132 -19.1(5)
C121 C125 Fe1 C131 126.3(4)
C124 C125 Fe1 C131 -115.3(4)
C121 C125 Fe1 C114 38.1(5)
C124 C125 Fe1 C114 156.5(4)
C124 C125 Fe1 C121 118.4(5)
C121 C125 Fe1 C122 -36.9(3)
C124 C125 Fe1 C122 81.5(4)
C121 C125 Fe1 C124 -118.4(5)
C121 C125 Fe1 C123 -79.5(4)
C124 C125 Fe1 C123 38.9(4)
O232 C232 Fe2 C231 169(7)
O232 C232 Fe2 C214 -101(7)
O232 C232 Fe2 C222 47(7)
O232 C232 Fe2 C221 7(7)
O232 C232 Fe2 C223 74(7)
O232 C232 Fe2 C225 -9(7)
O232 C232 Fe2 C224 51(7)
O231 C231 Fe2 C232 -126(13)
O231 C231 Fe2 C214 147(13)
O231 C231 Fe2 C222 -30(13)
O231 C231 Fe2 C221 5(14)
O231 C231 Fe2 C223 -6(13)
O231 C231 Fe2 C225 52(13)
O231 C231 Fe2 C224 33(13)
C213 C214 Fe2 C232 -69.7(5)
S2 C214 Fe2 C232 106.9(3)
C213 C214 Fe2 C231 27.2(5)
S2 C214 Fe2 C231 -156.2(3)
C213 C214 Fe2 C222 -156.8(4)
S2 C214 Fe2 C222 19.8(5)
C213 C214 Fe2 C221 -168.0(4)
S2 C214 Fe2 C221 8.5(4)
C213 C214 Fe2 C223 120.1(5)
S2 C214 Fe2 C223 -63.3(5)
C213 C214 Fe2 C225 154.8(5)
S2 C214 Fe2 C225 -28.6(3)
C213 C214 Fe2 C224 122.5(4)
S2 C214 Fe2 C224 -60.9(3)
C223 C222 Fe2 C232 139.8(3)
C221 C222 Fe2 C232 -102.7(4)
C223 C222 Fe2 C231 40.9(4)
C221 C222 Fe2 C231 158.4(4)
C223 C222 Fe2 C214 -134.4(4)
C221 C222 Fe2 C214 -16.9(5)
C223 C222 Fe2 C221 -117.5(5)
C221 C222 Fe2 C223 117.5(5)
C223 C222 Fe2 C225 -79.3(3)
C221 C222 Fe2 C225 38.2(3)
C223 C222 Fe2 C224 -38.0(3)
C221 C222 Fe2 C224 79.5(4)
C225 C221 Fe2 C232 -162.2(3)
C222 C221 Fe2 C232 80.9(3)
C225 C221 Fe2 C231 66.8(8)
C222 C221 Fe2 C231 -50.1(8)
C225 C221 Fe2 C214 -72.7(3)
C222 C221 Fe2 C214 170.4(3)
C225 C221 Fe2 C222 116.9(4)
C225 C221 Fe2 C223 79.1(3)
C222 C221 Fe2 C223 -37.7(3)
C222 C221 Fe2 C225 -116.9(4)
C225 C221 Fe2 C224 36.1(3)
C222 C221 Fe2 C224 -80.8(3)
C222 C223 Fe2 C232 -47.9(4)
C224 C223 Fe2 C232 -165.2(3)
C222 C223 Fe2 C231 -146.5(3)
C224 C223 Fe2 C231 96.2(4)
C222 C223 Fe2 C214 120.8(5)
C224 C223 Fe2 C214 3.5(6)
C224 C223 Fe2 C222 -117.3(4)
C222 C223 Fe2 C221 38.5(3)
C224 C223 Fe2 C221 -78.8(4)
C222 C223 Fe2 C225 81.8(4)
C224 C223 Fe2 C225 -35.5(3)
C222 C223 Fe2 C224 117.3(4)
C224 C225 Fe2 C232 144.4(3)
C221 C225 Fe2 C232 25.5(4)
C224 C225 Fe2 C231 -33.2(4)
C221 C225 Fe2 C231 -152.0(3)
C224 C225 Fe2 C214 -126.5(3)
C221 C225 Fe2 C214 114.7(3)
C224 C225 Fe2 C222 80.1(3)
C221 C225 Fe2 C222 -38.8(3)
C224 C225 Fe2 C221 118.8(4)
C224 C225 Fe2 C223 37.0(3)
C221 C225 Fe2 C223 -81.9(3)
C221 C225 Fe2 C224 -118.8(4)
C225 C224 Fe2 C232 -87.2(6)
C223 C224 Fe2 C232 32.8(7)
C225 C224 Fe2 C231 154.2(3)
C223 C224 Fe2 C231 -85.8(3)
C225 C224 Fe2 C214 61.7(4)
C223 C224 Fe2 C214 -178.3(3)
C225 C224 Fe2 C222 -81.9(4)
C223 C224 Fe2 C222 38.1(3)
C225 C224 Fe2 C221 -37.8(3)
C223 C224 Fe2 C221 82.2(4)
C225 C224 Fe2 C223 -120.0(5)
C223 C224 Fe2 C225 120.0(5)
